data_7232938
loop_
_publ_author_name
'Zhang, Tong'
'Zhang, Chunyu'
'Li, Xiaoting'
'Liang, Meng'
'Bian, Weixiao'
'Zhang, Yan'
'Wang, Kunpeng'
'Xue, Pengchong'

_publ_section_title
;
 Fluorescence response of cruciform D--\p--A--\p--D phenothiazine
 derivatives to mechanical force
;
_journal_issue 28
_journal_name_full CrystEngComm
_journal_page_first 4192
_journal_paper_doi 10.1039/C9CE00568D
_journal_volume 21
_journal_year 2019
_chemical_formula_moiety 'C44 H40 N2 O4 S2'
_chemical_formula_sum 'C44 H40 N2 O4 S2'
_chemical_formula_weight 724.90
_chemical_name_systematic EPTD-Y
_space_group_crystal_system triclinic
_space_group_IT_number 2
_space_group_name_Hall '-P 1'
_space_group_name_H-M_alt 'P -1'
_symmetry_space_group_name_Hall '-P 1'
_symmetry_space_group_name_H-M 'P -1'
_atom_sites_solution_hydrogens geom
_audit_creation_date 2018-05-04
_audit_creation_method
;
Olex2 1.2
(compiled 2015.09.30 svn.r3233 for OlexSys, GUI svn.r5103)
;
_audit_update_record
;
2019-03-27 deposited with the CCDC.    2019-06-06 downloaded from the CCDC.
;
_cell_angle_alpha 102.649(4)
_cell_angle_beta 93.485(4)
_cell_angle_gamma 99.072(5)
_cell_formula_units_Z 2
_cell_length_a 11.2305(6)
_cell_length_b 11.8596(6)
_cell_length_c 14.1250(7)
_cell_measurement_reflns_used 4769
_cell_measurement_temperature 100.01(10)
_cell_measurement_theta_max 28.3950
_cell_measurement_theta_min 2.3340
_cell_volume 1803.79(17)
_computing_cell_refinement 'CrysAlisPro 1.171.39.32a (Rigaku OD, 2017)'
_computing_data_collection 'CrysAlisPro 1.171.39.32a (Rigaku OD, 2017)'
_computing_data_reduction 'CrysAlisPro 1.171.39.32a (Rigaku OD, 2017)'
_computing_molecular_graphics 'Olex2 (Dolomanov et al., 2009)'
_computing_publication_material 'Olex2 (Dolomanov et al., 2009)'
_computing_structure_refinement 'ShelXL (Sheldrick, 2015)'
_computing_structure_solution 'ShelXT (Sheldrick, 2015)'
_diffrn_ambient_environment N~2~
_diffrn_ambient_temperature 100.01(10)
_diffrn_detector 'CCD plate'
_diffrn_detector_area_resol_mean 5.2740
_diffrn_detector_type AtlasS2
_diffrn_measured_fraction_theta_full 1.000
_diffrn_measured_fraction_theta_max 1.000
_diffrn_measurement_details
;
List of Runs (angles in degrees, time in seconds):

  # Type    Start    End  Width  t~exp~   \w     \q     \k     \f   Frames
#--------------------------------------------------------------------------
  1  \w    -16.00  84.00   1.00    4.20    --   10.93  57.00  30.00  100
  2  \w    -29.00  -4.00   1.00    4.20    --   10.93  97.00-172.37   25
  3  \w    -56.00  35.00   1.00    4.20    --   10.93 -57.00-120.00   91
  4  \w    -76.00  17.00   1.00    4.20    --  -11.01 -57.00  90.00   93
;
_diffrn_measurement_device 'four-circle diffractometer'
_diffrn_measurement_device_type 'SuperNova, Dual, Cu at home/near, AtlasS2'
_diffrn_measurement_method '\w scans'
_diffrn_orient_matrix_type 'CrysAlisPro convention (1999,Acta A55,543-557)'
_diffrn_orient_matrix_UB_11 -0.0470806000
_diffrn_orient_matrix_UB_12 0.0131426000
_diffrn_orient_matrix_UB_13 0.0296096000
_diffrn_orient_matrix_UB_21 0.0205220000
_diffrn_orient_matrix_UB_22 0.0608308000
_diffrn_orient_matrix_UB_23 0.0045695000
_diffrn_orient_matrix_UB_31 -0.0386437000
_diffrn_orient_matrix_UB_32 -0.0018881000
_diffrn_orient_matrix_UB_33 -0.0421572000
_diffrn_radiation_monochromator mirror
_diffrn_radiation_probe x-ray
_diffrn_radiation_type MoK\a
_diffrn_radiation_wavelength 0.71073
_diffrn_reflns_av_R_equivalents 0.0344
_diffrn_reflns_av_unetI/netI 0.0584
_diffrn_reflns_Laue_measured_fraction_full 1.000
_diffrn_reflns_Laue_measured_fraction_max 1.000
_diffrn_reflns_limit_h_max 13
_diffrn_reflns_limit_h_min -11
_diffrn_reflns_limit_k_max 11
_diffrn_reflns_limit_k_min -14
_diffrn_reflns_limit_l_max 16
_diffrn_reflns_limit_l_min -15
_diffrn_reflns_number 13018
_diffrn_reflns_point_group_measured_fraction_full 1.000
_diffrn_reflns_point_group_measured_fraction_max 1.000
_diffrn_reflns_theta_full 25.009
_diffrn_reflns_theta_max 25.009
_diffrn_reflns_theta_min 1.485
_diffrn_source 'micro-focus sealed X-ray tube'
_diffrn_source_type 'SuperNova (Mo) X-ray Source'
_exptl_absorpt_coefficient_mu 0.196
_exptl_absorpt_correction_T_max 1.00000
_exptl_absorpt_correction_T_min 0.79644
_exptl_absorpt_correction_type multi-scan
_exptl_absorpt_process_details
;
CrysAlisPro 1.171.39.32a (Rigaku Oxford Diffraction, 2017)
Empirical absorption correction using spherical harmonics,
 implemented in SCALE3 ABSPACK scaling algorithm.
;
_exptl_crystal_colour yellow
_exptl_crystal_colour_primary yellow
_exptl_crystal_density_diffrn 1.335
_exptl_crystal_description block
_exptl_crystal_F_000 764
_exptl_crystal_size_max 0.25
_exptl_crystal_size_mid 0.24
_exptl_crystal_size_min 0.23
_refine_diff_density_max 0.557
_refine_diff_density_min -0.527
_refine_diff_density_rms 0.056
_refine_ls_extinction_method none
_refine_ls_goodness_of_fit_ref 1.039
_refine_ls_hydrogen_treatment constr
_refine_ls_matrix_type full
_refine_ls_number_parameters 491
_refine_ls_number_reflns 6355
_refine_ls_number_restraints 6
_refine_ls_restrained_S_all 1.044
_refine_ls_R_factor_all 0.0701
_refine_ls_R_factor_gt 0.0502
_refine_ls_shift/su_max 0.001
_refine_ls_shift/su_mean 0.000
_refine_ls_structure_factor_coef Fsqd
_refine_ls_weighting_details 'w=1/[\s^2^(Fo^2^)+(0.0312P)^2^+1.2708P] where P=(Fo^2^+2Fc^2^)/3'
_refine_ls_weighting_scheme calc
_refine_ls_wR_factor_gt 0.0984
_refine_ls_wR_factor_ref 0.1093
_reflns_Friedel_coverage 0.000
_reflns_number_gt 4965
_reflns_number_total 6355
_reflns_threshold_expression 'I > 2\s(I)'
_cod_data_source_file c9ce00568d2.cif
_cod_data_source_block a180504b
_cod_depositor_comments 'Adding full bibliography for 7232936--7232938.cif.'
_cod_original_cell_volume 1803.78(17)
_cod_database_code 7232938
_shelx_space_group_comment
;
The symmetry employed for this shelxl refinement is uniquely defined
by the following loop, which should always be used as a source of
symmetry information in preference to the above space-group names.
They are only intended as comments.
;
_reflns_odcompleteness_completeness 99.97
_reflns_odcompleteness_iscentric 1
_reflns_odcompleteness_theta 26.32
_olex2_refinement_description
;
1. Fixed Uiso
 At 1.2 times of:
  All C(H) groups, All C(H,H) groups, All C(H,H,H,H) groups
 At 1.5 times of:
  All C(H,H,H) groups
2. Restrained distances
 O1-C23 = O1-C23A
 1.35 with sigma of 0.01
 O2A-C23A = O2-C23
 1.2 with sigma of 0.01
 C18-C23A = C23-C18
 1.47 with sigma of 0.01
3. Uiso/Uaniso restraints and constraints
Uanis(O2A) = Uanis(O2)
Uanis(C23A) = Uanis(C23)
4. Others
 Sof(H13C)=Sof(H13D)=Sof(C14A)=Sof(H14D)=Sof(H14E)=Sof(H14F)=1-FVAR(1)
 Sof(H13A)=Sof(H13B)=Sof(C14)=Sof(H14A)=Sof(H14B)=Sof(H14C)=FVAR(1)
 Sof(O2A)=Sof(C23A)=1-FVAR(2)
 Sof(O2)=Sof(C23)=FVAR(2)
5.a Secondary CH2 refined with riding coordinates:
 C13(H13C,H13D), C13(H13A,H13B), C24(H24A,H24B), C27(H27A,H27B), C43(H43A,H43B)
5.b Aromatic/amide H refined with riding coordinates:
 C2(H2), C5(H5), C6(H6), C7(H7), C8(H8), C11(H11), C12(H12), C15(H15),
 C16(H16), C19(H19), C22(H22), C29(H29), C30(H30), C32(H32), C35(H35), C36(H36),
  C37(H37), C38(H38), C41(H41), C42(H42)
5.c Idealised Me refined as rotating group:
 C25(H25A,H25B,H25C), C28(H28A,H28B,H28C), C44(H44A,H44B,H44C), C14(H14A,H14B,
 H14C), C14A(H14D,H14E,H14F)
;
_shelx_shelxl_version_number 2014/7
_olex2_date_sample_data_collection 2018-05-04
_olex2_submission_special_instructions 'No special instructions were received'
_oxdiff_exptl_absorpt_empirical_details
;
Empirical correction (ABSPACK) includes:
- Absorption correction using spherical harmonics
- Frame scaling
;
_oxdiff_exptl_absorpt_empirical_full_max 1.364
_oxdiff_exptl_absorpt_empirical_full_min 0.651

loop_
_space_group_symop_operation_xyz
'x, y, z'
'-x, -y, -z'

loop_
_atom_site_label
_atom_site_type_symbol
_atom_site_fract_x
_atom_site_fract_y
_atom_site_fract_z
_atom_site_U_iso_or_equiv
_atom_site_adp_type
_atom_site_occupancy
_atom_site_site_symmetry_order
_atom_site_calc_flag
_atom_site_refinement_flags_posn
_atom_site_refinement_flags_occupancy
_atom_site_disorder_assembly
_atom_site_disorder_group
S1 S 0.90015(5) 1.35162(6) 0.83247(4) 0.02364(16) Uani 1 1 d . . . .
S2 S -0.11842(6) 0.26767(6) 0.15743(5) 0.02611(17) Uani 1 1 d . . . .
O1 O 0.4437(2) 0.72469(17) 0.69802(13) 0.0488(6) Uani 1 1 d D . . .
O3 O 0.47864(15) 0.80478(14) 0.20902(11) 0.0246(4) Uani 1 1 d . . . .
O4 O 0.43311(16) 0.60954(16) 0.19034(12) 0.0290(4) Uani 1 1 d . . . .
N1 N 1.09785(18) 1.41169(18) 0.71098(16) 0.0289(5) Uani 1 1 d . . . .
N2 N -0.07062(17) 0.04719(17) 0.20831(14) 0.0205(5) Uani 1 1 d . . . .
C1 C 0.8240(2) 1.1230(2) 0.56974(17) 0.0243(6) Uani 1 1 d . . . .
C2 C 0.8241(2) 1.1793(2) 0.66759(17) 0.0204(5) Uani 1 1 d . . . .
H2 H 0.7640 1.1515 0.7035 0.024 Uiso 1 1 calc R . . .
C3 C 0.9114(2) 1.2753(2) 0.71237(17) 0.0197(5) Uani 1 1 d . . . .
C4 C 1.0564(2) 1.3877(2) 0.87322(19) 0.0271(6) Uani 1 1 d . . . .
C5 C 1.0943(3) 1.3922(2) 0.9699(2) 0.0357(7) Uani 1 1 d . . . .
H5 H 1.0383 1.3694 1.0110 0.043 Uiso 1 1 calc R . . .
C6 C 1.2147(3) 1.4302(3) 1.0049(3) 0.0516(9) Uani 1 1 d . . . .
H6 H 1.2397 1.4343 1.0698 0.062 Uiso 1 1 calc R . . .
C7 C 1.2970(3) 1.4618(3) 0.9437(3) 0.0596(11) Uani 1 1 d . . . .
H7 H 1.3780 1.4885 0.9674 0.072 Uiso 1 1 calc R . . .
C8 C 1.2607(2) 1.4545(2) 0.8463(3) 0.0472(9) Uani 1 1 d . . . .
H8 H 1.3182 1.4743 0.8053 0.057 Uiso 1 1 calc R . . .
C9 C 1.1393(2) 1.4179(2) 0.8089(2) 0.0299(6) Uani 1 1 d . . . .
C10 C 1.0075(2) 1.3162(2) 0.66206(18) 0.0235(6) Uani 1 1 d . . . .
C11 C 1.0070(2) 1.2603(2) 0.56464(18) 0.0299(6) Uani 1 1 d . . . .
H11 H 1.0685 1.2861 0.5291 0.036 Uiso 1 1 calc R . . .
C12 C 0.9170(2) 1.1673(2) 0.51959(18) 0.0324(7) Uani 1 1 d . . . .
H12 H 0.9185 1.1331 0.4539 0.039 Uiso 1 1 calc R . . .
C13 C 1.1793(3) 1.4700(2) 0.6512(2) 0.0455(8) Uani 1 1 d . . . .
H13C H 1.2092 1.5509 0.6852 0.055 Uiso 0.501(5) 1 calc R P A 2
H13D H 1.1354 1.4698 0.5899 0.055 Uiso 0.501(5) 1 calc R P A 2
H13A H 1.2253 1.4147 0.6158 0.055 Uiso 0.499(5) 1 calc R P A 1
H13B H 1.2359 1.5346 0.6928 0.055 Uiso 0.499(5) 1 calc R P A 1
C15 C 0.7342(2) 1.0203(2) 0.51969(17) 0.0268(6) Uani 1 1 d . . . .
H15 H 0.7426 0.9887 0.4546 0.032 Uiso 1 1 calc R . . .
C16 C 0.6421(2) 0.9680(2) 0.55804(17) 0.0215(5) Uani 1 1 d . . . .
H16 H 0.6318 1.0001 0.6226 0.026 Uiso 1 1 calc R . . .
C17 C 0.5548(2) 0.8634(2) 0.50662(17) 0.0212(5) Uani 1 1 d . . . .
C18 C 0.4863(2) 0.7869(2) 0.55535(16) 0.0219(5) Uani 1 1 d D . . .
C19 C 0.4094(2) 0.6868(2) 0.50173(17) 0.0218(5) Uani 1 1 d . . . .
H19 H 0.3654 0.6379 0.5354 0.026 Uiso 1 1 calc R . . .
C20 C 0.3949(2) 0.6559(2) 0.39992(17) 0.0198(5) Uani 1 1 d . . . .
C21 C 0.4606(2) 0.7343(2) 0.35189(16) 0.0196(5) Uani 1 1 d . . . .
C22 C 0.5368(2) 0.8345(2) 0.40482(17) 0.0205(5) Uani 1 1 d . . . .
H22 H 0.5780 0.8850 0.3710 0.025 Uiso 1 1 calc R . . .
C24 C 0.4511(3) 0.7382(3) 0.80361(18) 0.0395(7) Uani 1 1 d . . . .
H24A H 0.3733 0.7067 0.8224 0.047 Uiso 1 1 calc R . . .
H24B H 0.4714 0.8208 0.8360 0.047 Uiso 1 1 calc R . . .
C25 C 0.5458(2) 0.6745(3) 0.83359(18) 0.0322(7) Uani 1 1 d . . . .
H25A H 0.5269 0.5935 0.7994 0.048 Uiso 1 1 calc GR . . .
H25B H 0.5483 0.6800 0.9025 0.048 Uiso 1 1 calc GR . . .
H25C H 0.6233 0.7090 0.8181 0.048 Uiso 1 1 calc GR . . .
C26 C 0.4546(2) 0.7070(2) 0.24233(17) 0.0204(5) Uani 1 1 d . . . .
C27 C 0.4869(2) 0.7855(2) 0.10413(17) 0.0272(6) Uani 1 1 d . . . .
H27A H 0.4099 0.7446 0.0687 0.033 Uiso 1 1 calc R . . .
H27B H 0.5485 0.7385 0.0852 0.033 Uiso 1 1 calc R . . .
C28 C 0.5195(2) 0.9043(2) 0.08170(18) 0.0288(6) Uani 1 1 d . . . .
H28A H 0.5237 0.8950 0.0128 0.043 Uiso 1 1 calc GR . . .
H28B H 0.5967 0.9430 0.1158 0.043 Uiso 1 1 calc GR . . .
H28C H 0.4589 0.9506 0.1022 0.043 Uiso 1 1 calc GR . . .
C29 C 0.3084(2) 0.5510(2) 0.34853(16) 0.0204(5) Uani 1 1 d . . . .
H29 H 0.2660 0.5541 0.2908 0.024 Uiso 1 1 calc R . . .
C30 C 0.2868(2) 0.4522(2) 0.37879(16) 0.0207(5) Uani 1 1 d . . . .
H30 H 0.3341 0.4482 0.4339 0.025 Uiso 1 1 calc R . . .
C31 C 0.1951(2) 0.3485(2) 0.33362(16) 0.0196(5) Uani 1 1 d . . . .
C32 C 0.0981(2) 0.3525(2) 0.26744(17) 0.0219(5) Uani 1 1 d . . . .
H32 H 0.0924 0.4224 0.2493 0.026 Uiso 1 1 calc R . . .
C33 C 0.0112(2) 0.2544(2) 0.22894(16) 0.0195(5) Uani 1 1 d . . . .
C34 C -0.1406(2) 0.1286(2) 0.07549(17) 0.0209(5) Uani 1 1 d . . . .
C35 C -0.1844(2) 0.1164(2) -0.02105(18) 0.0262(6) Uani 1 1 d . . . .
H35 H -0.1992 0.1819 -0.0428 0.031 Uiso 1 1 calc R . . .
C36 C -0.2061(2) 0.0071(3) -0.08485(18) 0.0298(6) Uani 1 1 d . . . .
H36 H -0.2379 -0.0017 -0.1489 0.036 Uiso 1 1 calc R . . .
C37 C -0.1801(2) -0.0887(2) -0.05248(18) 0.0276(6) Uani 1 1 d . . . .
H37 H -0.1943 -0.1622 -0.0952 0.033 Uiso 1 1 calc R . . .
C38 C -0.1329(2) -0.0769(2) 0.04288(18) 0.0242(6) Uani 1 1 d . . . .
H38 H -0.1132 -0.1419 0.0629 0.029 Uiso 1 1 calc R . . .
C39 C -0.11504(19) 0.0316(2) 0.10890(17) 0.0201(5) Uani 1 1 d . . . .
C40 C 0.0197(2) 0.1456(2) 0.25021(16) 0.0180(5) Uani 1 1 d . . . .
C41 C 0.1177(2) 0.1408(2) 0.31423(16) 0.0196(5) Uani 1 1 d . . . .
H41 H 0.1268 0.0697 0.3288 0.024 Uiso 1 1 calc R . . .
C42 C 0.2012(2) 0.2410(2) 0.35610(16) 0.0212(5) Uani 1 1 d . . . .
H42 H 0.2636 0.2363 0.4007 0.025 Uiso 1 1 calc R . . .
C43 C -0.0769(2) -0.0577(2) 0.24809(18) 0.0245(6) Uani 1 1 d . . . .
H43A H -0.0399 -0.0351 0.3149 0.029 Uiso 1 1 calc R . . .
H43B H -0.0308 -0.1113 0.2107 0.029 Uiso 1 1 calc R . . .
C44 C -0.2065(2) -0.1206(2) 0.24578(19) 0.0303(6) Uani 1 1 d . . . .
H44A H -0.2363 -0.1609 0.1800 0.045 Uiso 1 1 calc GR . . .
H44B H -0.2566 -0.0643 0.2699 0.045 Uiso 1 1 calc GR . . .
H44C H -0.2082 -0.1763 0.2860 0.045 Uiso 1 1 calc GR . . .
O2 O 0.5649(3) 0.8901(2) 0.72287(18) 0.0387(7) Uani 0.668(3) 1 d D P B 1
C14 C 1.0926(5) 1.5222(5) 0.5696(4) 0.0349(16) Uani 0.499(5) 1 d . P A 1
H14A H 1.1447 1.5588 0.5294 0.052 Uiso 0.499(5) 1 calc GR P A 1
H14B H 1.0492 1.5786 0.6052 0.052 Uiso 0.499(5) 1 calc GR P A 1
H14C H 1.0360 1.4580 0.5293 0.052 Uiso 0.499(5) 1 calc GR P A 1
C23 C 0.5028(4) 0.8091(4) 0.6657(3) 0.0206(14) Uani 0.668(3) 1 d D P B 1
O2A O 0.4677(6) 0.9172(5) 0.7028(4) 0.0387(7) Uani 0.332(3) 1 d D P B 2
C14A C 1.2911(4) 1.4012(5) 0.6310(4) 0.0264(15) Uani 0.501(5) 1 d . P A 2
H14D H 1.3180 1.3797 0.6893 0.040 Uiso 0.501(5) 1 calc GR P A 2
H14E H 1.3564 1.4512 0.6116 0.040 Uiso 0.501(5) 1 calc GR P A 2
H14F H 1.2656 1.3318 0.5799 0.040 Uiso 0.501(5) 1 calc GR P A 2
C23A C 0.4697(13) 0.8178(7) 0.6611(6) 0.0206(14) Uani 0.332(3) 1 d D P B 2

loop_
_atom_site_aniso_label
_atom_site_aniso_U_11
_atom_site_aniso_U_22
_atom_site_aniso_U_33
_atom_site_aniso_U_23
_atom_site_aniso_U_13
_atom_site_aniso_U_12
S1 0.0229(3) 0.0228(4) 0.0221(3) 0.0000(3) -0.0028(2) 0.0038(3)
S2 0.0237(3) 0.0195(4) 0.0328(4) 0.0011(3) -0.0062(3) 0.0069(3)
O1 0.1015(18) 0.0255(12) 0.0148(9) 0.0040(9) -0.0055(10) 0.0025(11)
O3 0.0352(10) 0.0207(10) 0.0169(8) 0.0052(8) 0.0014(7) 0.0018(8)
O4 0.0383(11) 0.0217(11) 0.0228(9) 0.0029(9) -0.0022(8) -0.0022(8)
N1 0.0230(11) 0.0176(12) 0.0416(13) 0.0006(10) 0.0083(9) -0.0033(9)
N2 0.0222(11) 0.0146(11) 0.0231(11) 0.0032(9) -0.0004(8) 0.0011(9)
C1 0.0215(13) 0.0263(15) 0.0221(13) 0.0046(12) -0.0035(10) -0.0011(11)
C2 0.0173(12) 0.0206(14) 0.0241(13) 0.0084(11) 0.0019(10) 0.0013(10)
C3 0.0192(12) 0.0166(13) 0.0231(13) 0.0050(11) -0.0012(10) 0.0033(10)
C4 0.0260(14) 0.0150(14) 0.0354(15) -0.0038(12) -0.0082(11) 0.0071(11)
C5 0.0406(17) 0.0226(15) 0.0370(16) -0.0084(13) -0.0145(13) 0.0132(13)
C6 0.051(2) 0.0255(18) 0.065(2) -0.0110(16) -0.0355(18) 0.0142(16)
C7 0.0337(18) 0.0233(18) 0.110(3) 0.0063(19) -0.042(2) 0.0003(14)
C8 0.0222(15) 0.0211(16) 0.097(3) 0.0166(17) -0.0085(16) -0.0001(12)
C9 0.0250(14) 0.0116(13) 0.0478(17) -0.0018(12) -0.0053(12) 0.0031(11)
C10 0.0215(13) 0.0172(14) 0.0314(14) 0.0069(12) 0.0009(10) 0.0014(11)
C11 0.0256(14) 0.0350(17) 0.0265(14) 0.0099(13) 0.0023(11) -0.0063(12)
C12 0.0306(15) 0.0410(18) 0.0209(13) 0.0037(13) 0.0026(11) -0.0028(13)
C13 0.0411(18) 0.0185(16) 0.071(2) -0.0024(15) 0.0337(16) -0.0059(13)
C15 0.0265(14) 0.0316(16) 0.0177(12) -0.0007(12) 0.0004(10) 0.0007(12)
C16 0.0235(13) 0.0224(14) 0.0179(12) 0.0040(11) -0.0021(10) 0.0048(11)
C17 0.0188(13) 0.0190(14) 0.0241(13) 0.0020(11) -0.0010(10) 0.0034(10)
C18 0.0227(13) 0.0219(14) 0.0207(12) 0.0031(11) 0.0019(10) 0.0051(11)
C19 0.0227(13) 0.0186(14) 0.0248(13) 0.0067(11) 0.0043(10) 0.0027(11)
C20 0.0171(12) 0.0167(13) 0.0242(13) 0.0029(11) -0.0018(10) 0.0027(10)
C21 0.0173(12) 0.0206(14) 0.0202(12) 0.0034(11) -0.0006(9) 0.0042(10)
C22 0.0169(12) 0.0196(14) 0.0255(13) 0.0072(11) 0.0008(10) 0.0022(10)
C24 0.071(2) 0.0333(17) 0.0142(13) 0.0001(12) -0.0022(13) 0.0200(15)
C25 0.0341(15) 0.0426(18) 0.0196(13) 0.0074(13) 0.0025(11) 0.0055(13)
C26 0.0164(12) 0.0217(15) 0.0221(13) 0.0065(12) -0.0031(10) 0.0002(10)
C27 0.0347(15) 0.0277(15) 0.0186(13) 0.0053(12) -0.0001(11) 0.0051(12)
C28 0.0382(15) 0.0300(16) 0.0201(13) 0.0071(12) 0.0027(11) 0.0101(13)
C29 0.0198(12) 0.0241(14) 0.0172(12) 0.0044(11) 0.0022(9) 0.0041(11)
C30 0.0193(12) 0.0244(14) 0.0173(12) 0.0029(11) 0.0006(9) 0.0039(11)
C31 0.0198(12) 0.0219(14) 0.0149(12) 0.0004(11) 0.0022(9) 0.0018(10)
C32 0.0264(13) 0.0176(14) 0.0228(13) 0.0059(11) 0.0032(10) 0.0047(11)
C33 0.0182(12) 0.0191(14) 0.0193(12) 0.0011(11) 0.0011(9) 0.0025(10)
C34 0.0139(12) 0.0221(14) 0.0242(13) 0.0014(11) -0.0002(9) 0.0025(10)
C35 0.0184(13) 0.0322(16) 0.0280(14) 0.0073(13) -0.0017(10) 0.0054(11)
C36 0.0199(13) 0.0437(18) 0.0220(13) 0.0021(13) -0.0013(10) 0.0036(12)
C37 0.0179(13) 0.0315(16) 0.0257(14) -0.0065(12) 0.0039(10) -0.0012(11)
C38 0.0175(12) 0.0217(14) 0.0302(14) 0.0000(12) 0.0052(10) 0.0014(11)
C39 0.0122(12) 0.0220(14) 0.0232(13) 0.0014(11) 0.0020(9) -0.0008(10)
C40 0.0177(12) 0.0153(13) 0.0191(12) 0.0011(10) 0.0024(9) 0.0014(10)
C41 0.0221(13) 0.0184(13) 0.0190(12) 0.0051(11) 0.0036(10) 0.0039(10)
C42 0.0200(13) 0.0248(15) 0.0187(12) 0.0046(11) 0.0013(10) 0.0045(11)
C43 0.0252(14) 0.0183(14) 0.0289(14) 0.0051(12) 0.0010(10) 0.0023(11)
C44 0.0288(14) 0.0277(16) 0.0337(15) 0.0104(13) 0.0028(11) -0.0017(12)
O2 0.0556(18) 0.0313(16) 0.0195(13) 0.0017(12) -0.0005(13) -0.0142(14)
C14 0.041(3) 0.030(3) 0.036(3) 0.010(3) 0.014(3) 0.005(3)
C23 0.007(4) 0.0233(17) 0.0249(15) -0.0047(13) 0.0053(17) -0.0024(17)
O2A 0.0556(18) 0.0313(16) 0.0195(13) 0.0017(12) -0.0005(13) -0.0142(14)
C14A 0.027(3) 0.027(3) 0.023(3) 0.005(2) 0.007(2) -0.001(2)
C23A 0.007(4) 0.0233(17) 0.0249(15) -0.0047(13) 0.0053(17) -0.0024(17)

loop_
_atom_type_symbol
_atom_type_description
_atom_type_scat_dispersion_real
_atom_type_scat_dispersion_imag
_atom_type_scat_source
C C 0.0033 0.0016 'International Tables Vol C Tables 4.2.6.8 and 6.1.1.4'
H H 0.0000 0.0000 'International Tables Vol C Tables 4.2.6.8 and 6.1.1.4'
N N 0.0061 0.0033 'International Tables Vol C Tables 4.2.6.8 and 6.1.1.4'
O O 0.0106 0.0060 'International Tables Vol C Tables 4.2.6.8 and 6.1.1.4'
S S 0.1246 0.1234 'International Tables Vol C Tables 4.2.6.8 and 6.1.1.4'

loop_
_geom_angle_atom_site_label_1
_geom_angle_atom_site_label_2
_geom_angle_atom_site_label_3
_geom_angle
C3 S1 C4 98.32(12)
C34 S2 C33 98.42(11)
C23 O1 C24 117.2(3)
C23A O1 C24 120.0(4)
C26 O3 C27 115.10(19)
C9 N1 C13 118.7(2)
C10 N1 C9 118.59(19)
C10 N1 C13 117.8(2)
C39 N2 C43 117.78(19)
C40 N2 C39 118.00(17)
C40 N2 C43 118.67(17)
C2 C1 C15 123.4(2)
C12 C1 C2 116.9(2)
C12 C1 C15 119.7(2)
C1 C2 H2 119.2
C3 C2 C1 121.6(2)
C3 C2 H2 119.2
C2 C3 S1 119.97(18)
C2 C3 C10 121.0(2)
C10 C3 S1 119.00(18)
C5 C4 S1 119.6(2)
C5 C4 C9 121.1(2)
C9 C4 S1 119.17(18)
C4 C5 H5 119.9
C6 C5 C4 120.3(3)
C6 C5 H5 119.9
C5 C6 H6 120.2
C7 C6 C5 119.6(3)
C7 C6 H6 120.2
C6 C7 H7 119.7
C6 C7 C8 120.6(3)
C8 C7 H7 119.7
C7 C8 H8 119.4
C7 C8 C9 121.2(3)
C9 C8 H8 119.4
C4 C9 N1 119.7(2)
C8 C9 N1 123.1(3)
C8 C9 C4 117.2(3)
C3 C10 N1 119.6(2)
C11 C10 N1 123.1(2)
C11 C10 C3 117.3(2)
C10 C11 H11 119.4
C12 C11 C10 121.3(2)
C12 C11 H11 119.4
C1 C12 H12 119.0
C11 C12 C1 122.0(2)
C11 C12 H12 119.0
N1 C13 H13C 109.9
N1 C13 H13D 109.9
N1 C13 H13A 109.9
N1 C13 H13B 109.9
N1 C13 C14 108.9(3)
N1 C13 C14A 109.1(3)
H13C C13 H13D 108.3
H13A C13 H13B 108.3
C14 C13 H13A 109.9
C14 C13 H13B 109.9
C14A C13 H13C 109.9
C14A C13 H13D 109.9
C1 C15 H15 116.8
C16 C15 C1 126.5(2)
C16 C15 H15 116.8
C15 C16 H16 117.4
C15 C16 C17 125.3(2)
C17 C16 H16 117.4
C18 C17 C16 123.1(2)
C22 C17 C16 120.3(2)
C22 C17 C18 116.6(2)
C17 C18 C23 120.3(3)
C17 C18 C23A 123.9(4)
C19 C18 C17 119.9(2)
C19 C18 C23 119.6(3)
C19 C18 C23A 114.9(5)
C18 C19 H19 118.3
C18 C19 C20 123.3(2)
C20 C19 H19 118.3
C19 C20 C21 116.4(2)
C19 C20 C29 120.1(2)
C21 C20 C29 123.3(2)
C20 C21 C26 120.6(2)
C22 C21 C20 120.5(2)
C22 C21 C26 118.8(2)
C17 C22 H22 118.4
C21 C22 C17 123.1(2)
C21 C22 H22 118.4
O1 C24 H24A 109.9
O1 C24 H24B 109.9
O1 C24 C25 109.1(2)
H24A C24 H24B 108.3
C25 C24 H24A 109.9
C25 C24 H24B 109.9
C24 C25 H25A 109.5
C24 C25 H25B 109.5
C24 C25 H25C 109.5
H25A C25 H25B 109.5
H25A C25 H25C 109.5
H25B C25 H25C 109.5
O3 C26 C21 111.6(2)
O4 C26 O3 123.6(2)
O4 C26 C21 124.7(2)
O3 C27 H27A 110.3
O3 C27 H27B 110.3
O3 C27 C28 107.2(2)
H27A C27 H27B 108.5
C28 C27 H27A 110.3
C28 C27 H27B 110.3
C27 C28 H28A 109.5
C27 C28 H28B 109.5
C27 C28 H28C 109.5
H28A C28 H28B 109.5
H28A C28 H28C 109.5
H28B C28 H28C 109.5
C20 C29 H29 117.8
C30 C29 C20 124.5(2)
C30 C29 H29 117.8
C29 C30 H30 116.9
C29 C30 C31 126.2(2)
C31 C30 H30 116.9
C32 C31 C30 122.6(2)
C42 C31 C30 120.3(2)
C42 C31 C32 117.1(2)
C31 C32 H32 119.5
C33 C32 C31 121.1(2)
C33 C32 H32 119.5
C32 C33 S2 119.43(18)
C32 C33 C40 121.3(2)
C40 C33 S2 119.11(17)
C35 C34 S2 119.86(19)
C35 C34 C39 120.7(2)
C39 C34 S2 119.47(17)
C34 C35 H35 119.9
C36 C35 C34 120.3(2)
C36 C35 H35 119.9
C35 C36 H36 120.4
C37 C36 C35 119.3(2)
C37 C36 H36 120.4
C36 C37 H37 119.5
C36 C37 C38 121.0(3)
C38 C37 H37 119.5
C37 C38 H38 119.8
C37 C38 C39 120.3(2)
C39 C38 H38 119.8
C34 C39 N2 119.2(2)
C38 C39 N2 122.4(2)
C38 C39 C34 118.4(2)
C33 C40 N2 119.45(19)
C41 C40 N2 122.9(2)
C41 C40 C33 117.6(2)
C40 C41 H41 119.7
C42 C41 C40 120.5(2)
C42 C41 H41 119.7
C31 C42 H42 118.9
C41 C42 C31 122.2(2)
C41 C42 H42 118.9
N2 C43 H43A 109.1
N2 C43 H43B 109.1
N2 C43 C44 112.4(2)
H43A C43 H43B 107.9
C44 C43 H43A 109.1
C44 C43 H43B 109.1
C43 C44 H44A 109.5
C43 C44 H44B 109.5
C43 C44 H44C 109.5
H44A C44 H44B 109.5
H44A C44 H44C 109.5
H44B C44 H44C 109.5
C13 C14 H14A 109.5
C13 C14 H14B 109.5
C13 C14 H14C 109.5
H14A C14 H14B 109.5
H14A C14 H14C 109.5
H14B C14 H14C 109.5
O1 C23 C18 112.6(3)
O2 C23 O1 118.9(4)
O2 C23 C18 128.5(4)
C13 C14A H14D 109.5
C13 C14A H14E 109.5
C13 C14A H14F 109.5
H14D C14A H14E 109.5
H14D C14A H14F 109.5
H14E C14A H14F 109.5
O1 C23A C18 112.9(6)
O2A C23A O1 125.4(7)
O2A C23A C18 121.3(7)

loop_
_geom_bond_atom_site_label_1
_geom_bond_atom_site_label_2
_geom_bond_distance
S1 C3 1.762(2)
S1 C4 1.768(2)
S2 C33 1.768(2)
S2 C34 1.767(3)
O1 C24 1.461(3)
O1 C23 1.295(5)
O1 C23A 1.321(8)
O3 C26 1.340(3)
O3 C27 1.460(3)
O4 C26 1.205(3)
N1 C9 1.415(3)
N1 C10 1.414(3)
N1 C13 1.476(3)
N2 C39 1.424(3)
N2 C40 1.412(3)
N2 C43 1.467(3)
C1 C2 1.397(3)
C1 C12 1.396(3)
C1 C15 1.466(3)
C2 H2 0.9300
C2 C3 1.384(3)
C3 C10 1.409(3)
C4 C5 1.393(3)
C4 C9 1.400(4)
C5 H5 0.9300
C5 C6 1.380(4)
C6 H6 0.9300
C6 C7 1.369(5)
C7 H7 0.9300
C7 C8 1.391(5)
C8 H8 0.9300
C8 C9 1.397(4)
C10 C11 1.390(4)
C11 H11 0.9300
C11 C12 1.381(3)
C12 H12 0.9300
C13 H13C 0.9700
C13 H13D 0.9700
C13 H13A 0.9700
C13 H13B 0.9700
C13 C14 1.739(6)
C13 C14A 1.609(6)
C15 H15 0.9300
C15 C16 1.327(3)
C16 H16 0.9300
C16 C17 1.470(3)
C17 C18 1.417(3)
C17 C22 1.397(3)
C18 C19 1.390(3)
C18 C23 1.518(5)
C18 C23A 1.489(8)
C19 H19 0.9300
C19 C20 1.397(3)
C20 C21 1.411(3)
C20 C29 1.468(3)
C21 C22 1.384(3)
C21 C26 1.505(3)
C22 H22 0.9300
C24 H24A 0.9700
C24 H24B 0.9700
C24 C25 1.490(4)
C25 H25A 0.9600
C25 H25B 0.9600
C25 H25C 0.9600
C27 H27A 0.9700
C27 H27B 0.9700
C27 C28 1.506(3)
C28 H28A 0.9600
C28 H28B 0.9600
C28 H28C 0.9600
C29 H29 0.9300
C29 C30 1.326(3)
C30 H30 0.9300
C30 C31 1.468(3)
C31 C32 1.406(3)
C31 C42 1.390(3)
C32 H32 0.9300
C32 C33 1.379(3)
C33 C40 1.403(3)
C34 C35 1.390(3)
C34 C39 1.398(3)
C35 H35 0.9300
C35 C36 1.383(4)
C36 H36 0.9300
C36 C37 1.378(4)
C37 H37 0.9300
C37 C38 1.386(3)
C38 H38 0.9300
C38 C39 1.392(3)
C40 C41 1.397(3)
C41 H41 0.9300
C41 C42 1.384(3)
C42 H42 0.9300
C43 H43A 0.9700
C43 H43B 0.9700
C43 C44 1.522(3)
C44 H44A 0.9600
C44 H44B 0.9600
C44 H44C 0.9600
O2 C23 1.200(5)
C14 H14A 0.9600
C14 H14B 0.9600
C14 H14C 0.9600
O2A C23A 1.201(8)
C14A H14D 0.9600
C14A H14E 0.9600
C14A H14F 0.9600

loop_
_geom_torsion_atom_site_label_1
_geom_torsion_atom_site_label_2
_geom_torsion_atom_site_label_3
_geom_torsion_atom_site_label_4
_geom_torsion
S1 C3 C10 N1 4.8(3)
S1 C3 C10 C11 -174.18(19)
S1 C4 C5 C6 -174.3(2)
S1 C4 C9 N1 -4.1(3)
S1 C4 C9 C8 175.2(2)
S2 C33 C40 N2 4.7(3)
S2 C33 C40 C41 -174.18(17)
S2 C34 C35 C36 -177.70(18)
S2 C34 C39 N2 -0.5(3)
S2 C34 C39 C38 -179.83(17)
N1 C10 C11 C12 180.0(2)
N2 C40 C41 C42 -177.6(2)
C1 C2 C3 S1 174.22(18)
C1 C2 C3 C10 -3.3(4)
C1 C15 C16 C17 -178.5(2)
C2 C1 C12 C11 1.6(4)
C2 C1 C15 C16 0.7(4)
C2 C3 C10 N1 -177.6(2)
C2 C3 C10 C11 3.4(3)
C3 S1 C4 C5 -146.1(2)
C3 S1 C4 C9 37.5(2)
C3 C10 C11 C12 -1.0(4)
C4 S1 C3 C2 144.61(19)
C4 S1 C3 C10 -37.8(2)
C4 C5 C6 C7 -1.0(4)
C5 C4 C9 N1 179.6(2)
C5 C4 C9 C8 -1.2(4)
C5 C6 C7 C8 -0.8(5)
C6 C7 C8 C9 1.8(5)
C7 C8 C9 N1 178.5(3)
C7 C8 C9 C4 -0.7(4)
C9 N1 C10 C3 39.7(3)
C9 N1 C10 C11 -141.4(3)
C9 N1 C13 C14 -146.7(3)
C9 N1 C13 C14A 68.7(3)
C9 C4 C5 C6 2.1(4)
C10 N1 C9 C4 -40.1(3)
C10 N1 C9 C8 140.7(3)
C10 N1 C13 C14 58.5(3)
C10 N1 C13 C14A -86.1(3)
C10 C11 C12 C1 -1.5(4)
C12 C1 C2 C3 0.8(4)
C12 C1 C15 C16 179.2(3)
C13 N1 C9 C4 165.4(2)
C13 N1 C9 C8 -13.8(4)
C13 N1 C10 C3 -165.6(2)
C13 N1 C10 C11 13.4(4)
C15 C1 C2 C3 179.3(2)
C15 C1 C12 C11 -177.0(2)
C15 C16 C17 C18 157.2(3)
C15 C16 C17 C22 -22.3(4)
C16 C17 C18 C19 -177.2(2)
C16 C17 C18 C23 -1.4(4)
C16 C17 C18 C23A 16.4(7)
C16 C17 C22 C21 176.7(2)
C17 C18 C19 C20 -0.1(4)
C17 C18 C23 O1 -172.9(3)
C17 C18 C23 O2 4.3(7)
C17 C18 C23A O1 -156.3(6)
C17 C18 C23A O2A 31.3(16)
C18 C17 C22 C21 -2.8(4)
C18 C19 C20 C21 -1.8(4)
C18 C19 C20 C29 -177.7(2)
C19 C18 C23 O1 2.9(5)
C19 C18 C23 O2 -180.0(4)
C19 C18 C23A O1 36.7(12)
C19 C18 C23A O2A -135.7(11)
C19 C20 C21 C22 1.3(3)
C19 C20 C21 C26 177.9(2)
C19 C20 C29 C30 -36.1(4)
C20 C21 C22 C17 1.0(4)
C20 C21 C26 O3 154.7(2)
C20 C21 C26 O4 -26.6(4)
C20 C29 C30 C31 175.3(2)
C21 C20 C29 C30 148.2(2)
C22 C17 C18 C19 2.3(4)
C22 C17 C18 C23 178.0(3)
C22 C17 C18 C23A -164.1(7)
C22 C21 C26 O3 -28.7(3)
C22 C21 C26 O4 150.0(2)
C24 O1 C23 C18 -178.7(3)
C24 O1 C23 O2 3.9(6)
C24 O1 C23A C18 166.4(6)
C24 O1 C23A O2A -21.6(18)
C26 O3 C27 C28 -177.57(19)
C26 C21 C22 C17 -175.7(2)
C27 O3 C26 O4 -4.7(3)
C27 O3 C26 C21 174.00(19)
C29 C20 C21 C22 177.1(2)
C29 C20 C21 C26 -6.3(4)
C29 C30 C31 C32 -17.0(4)
C29 C30 C31 C42 163.5(2)
C30 C31 C32 C33 -177.7(2)
C30 C31 C42 C41 -179.1(2)
C31 C32 C33 S2 172.61(18)
C31 C32 C33 C40 -3.4(4)
C32 C31 C42 C41 1.4(3)
C32 C33 C40 N2 -179.3(2)
C32 C33 C40 C41 1.8(3)
C33 S2 C34 C35 -145.33(19)
C33 S2 C34 C39 35.4(2)
C33 C40 C41 C42 1.2(3)
C34 S2 C33 C32 146.4(2)
C34 S2 C33 C40 -37.5(2)
C34 C35 C36 C37 -2.1(4)
C35 C34 C39 N2 -179.8(2)
C35 C34 C39 C38 0.9(3)
C35 C36 C37 C38 0.2(4)
C36 C37 C38 C39 2.3(3)
C37 C38 C39 N2 177.9(2)
C37 C38 C39 C34 -2.8(3)
C39 N2 C40 C33 41.0(3)
C39 N2 C40 C41 -140.2(2)
C39 N2 C43 C44 -61.8(3)
C39 C34 C35 C36 1.6(3)
C40 N2 C39 C34 -43.4(3)
C40 N2 C39 C38 135.9(2)
C40 N2 C43 C44 144.9(2)
C40 C41 C42 C31 -2.9(4)
C42 C31 C32 C33 1.8(3)
C43 N2 C39 C34 163.2(2)
C43 N2 C39 C38 -17.5(3)
C43 N2 C40 C33 -165.8(2)
C43 N2 C40 C41 13.0(3)
C23 O1 C24 C25 -97.0(4)
C23 C18 C19 C20 -175.8(3)
C23A O1 C24 C25 -117.1(8)
C23A C18 C19 C20 167.5(6)
